data_4348706
loop_
_publ_author_name
'Milin, Eric'
'Bela\"id, Sabrina'
'Patinec, V\'eronique'
'Triki, Smail'
'Chastanet, Guillaume'
'Marchivie, Mathieu'

_publ_section_title
;
 Dinuclear Spin-Crossover Complexes Based on Tetradentate and Bridging
 Cyanocarbanion Ligands.
;
_journal_issue 17
_journal_name_full 'Inorganic chemistry'
_journal_page_first 9038
_journal_page_last 9046
_journal_paper_doi 10.1021/acs.inorgchem.6b01542
_journal_volume 55
_journal_year 2016
_chemical_formula_moiety 'C56 H36 Fe2 N20'
_chemical_formula_sum 'C56 H36 Fe2 N20'
_chemical_formula_weight 1100.74
_space_group_crystal_system monoclinic
_space_group_IT_number 14
_space_group_name_Hall '-P 2yn'
_space_group_name_H-M_alt 'P 1 21/n 1'
_atom_sites_solution_hydrogens geom
_audit_creation_date 2015-12-22
_audit_creation_method
;
Olex2 1.2
(compiled Sep 16 2015 11:44:03 for OlexSys, GUI svn.r5103)
;
_cell_angle_alpha 90
_cell_angle_beta 105.108(8)
_cell_angle_gamma 90
_cell_formula_units_Z 2
_cell_length_a 11.468(4)
_cell_length_b 17.0148(10)
_cell_length_c 13.7750(5)
_cell_measurement_reflns_used 4689
_cell_measurement_temperature 300
_cell_measurement_theta_max 25.249
_cell_measurement_theta_min 3.597
_cell_volume 2595.0(9)
_computing_molecular_graphics 'Olex2 (Dolomanov et al., 2009)'
_computing_publication_material 'Olex2 (Dolomanov et al., 2009)'
_computing_structure_refinement 'ShelXL (Sheldrick, 2015)'
_computing_structure_solution 'ShelXT (Sheldrick, 2015)'
_diffrn_ambient_temperature 300
_diffrn_detector_area_resol_mean 8
_diffrn_measured_fraction_theta_full 0.995
_diffrn_measured_fraction_theta_max 0.995
_diffrn_measurement_device_type 'Bruker SMART APEX CCD area detector'
_diffrn_measurement_method '\w and \f scans'
_diffrn_radiation_monochromator graphite
_diffrn_radiation_type MoK\a
_diffrn_radiation_wavelength 0.71073
_diffrn_reflns_av_R_equivalents 0.0728
_diffrn_reflns_av_unetI/netI 0.1070
_diffrn_reflns_Laue_measured_fraction_full 0.995
_diffrn_reflns_Laue_measured_fraction_max 0.995
_diffrn_reflns_limit_h_max 13
_diffrn_reflns_limit_h_min -11
_diffrn_reflns_limit_k_max 20
_diffrn_reflns_limit_k_min -19
_diffrn_reflns_limit_l_max 16
_diffrn_reflns_limit_l_min -15
_diffrn_reflns_number 17568
_diffrn_reflns_point_group_measured_fraction_full 0.995
_diffrn_reflns_point_group_measured_fraction_max 0.995
_diffrn_reflns_theta_full 25.242
_diffrn_reflns_theta_max 25.249
_diffrn_reflns_theta_min 3.597
_diffrn_source 'sealed tube'
_exptl_absorpt_coefficient_mu 0.620
_exptl_absorpt_correction_T_max 0.7453
_exptl_absorpt_correction_T_min 0.6568
_exptl_absorpt_correction_type multi-scan
_exptl_absorpt_process_details
;
SADABS-2008/1 (Bruker,2008) was used for absorption correction.
wR2(int) was 0.0702 before and 0.0631 after correction.
The Ratio of minimum to maximum transmission is 0.8813.
The \l/2 correction factor is 0.0015.
;
_exptl_crystal_colour red
_exptl_crystal_colour_primary red
_exptl_crystal_density_diffrn 1.409
_exptl_crystal_description prism
_exptl_crystal_F_000 1128
_exptl_crystal_size_max 0.2
_exptl_crystal_size_mid 0.15
_exptl_crystal_size_min 0.1
_refine_diff_density_max 0.274
_refine_diff_density_min -0.248
_refine_diff_density_rms 0.054
_refine_ls_extinction_method none
_refine_ls_goodness_of_fit_ref 1.011
_refine_ls_hydrogen_treatment constr
_refine_ls_matrix_type full
_refine_ls_number_parameters 352
_refine_ls_number_reflns 4689
_refine_ls_number_restraints 0
_refine_ls_restrained_S_all 1.011
_refine_ls_R_factor_all 0.1183
_refine_ls_R_factor_gt 0.0504
_refine_ls_shift/su_max 0.000
_refine_ls_shift/su_mean 0.000
_refine_ls_structure_factor_coef Fsqd
_refine_ls_weighting_details 'w=1/[\s^2^(Fo^2^)+(0.0209P)^2^+1.1465P] where P=(Fo^2^+2Fc^2^)/3'
_refine_ls_weighting_scheme calc
_refine_ls_wR_factor_gt 0.0715
_refine_ls_wR_factor_ref 0.0855
_reflns_Friedel_coverage 0.000
_reflns_number_gt 2735
_reflns_number_total 4689
_reflns_threshold_expression 'I > 2\s(I)'
_cod_data_source_file ic6b01542_si_002.cif
_cod_data_source_block compound1p-300K
_cod_depositor_comments
;

2021-04-15
Z value and formula fixed to values more according to usual
chemical conventions.                 miguel
;
_cod_original_formula_sum 'C112 H72 Fe4 N40'
_cod_original_formula_weight 2201.49
_cod_original_formula_moiety '2(C56 H36 Fe2 N20)'
_cod_original_formula_units_Z 1
_cod_database_code 4348706
_shelxl_version_number 2013-4
_shelx_space_group_comment
;
The symmetry employed for this shelxl refinement is uniquely defined
by the following loop, which should always be used as a source of
symmetry information in preference to the above space-group names.
They are only intended as comments.
;
_shelx_estimated_absorpt_t_max 0.941
_shelx_estimated_absorpt_t_min 0.886
_olex2_refinement_description
;
1. Fixed Uiso
 At 1.2 times of:
  All C(H) groups, All C(H,H) groups
2.a Secondary CH2 refined with riding coordinates:
 C00P(H00A,H00B), C00X(H00C,H00D), C011(H01A,H01B)
2.b Aromatic/amide H refined with riding coordinates:
 C00I(H00I), C00K(H00K), C00N(H00N), C00S(H00S), C00U(H00U), C00V(H00V),
 C00W(H00W), C00Y(H00Y), C00Z(H00Z), C010(H010), C012(H012), C013(H013)
;
_olex2_submission_special_instructions 'No special instructions were received'

loop_
_space_group_symop_operation_xyz
'x, y, z'
'-x+1/2, y+1/2, -z+1/2'
'-x, -y, -z'
'x-1/2, -y-1/2, z-1/2'

loop_
_atom_site_label
_atom_site_type_symbol
_atom_site_fract_x
_atom_site_fract_y
_atom_site_fract_z
_atom_site_U_iso_or_equiv
_atom_site_adp_type
_atom_site_occupancy
_atom_site_site_symmetry_order
_atom_site_calc_flag
_atom_site_refinement_flags_posn
Fe01 Fe -1.12292(4) -0.35420(2) -0.68378(3) 0.03684(15) Uani 1 1 d .
N002 N -0.8231(2) -0.59181(14) -0.42121(18) 0.0396(6) Uani 1 1 d .
N003 N -0.9716(3) -0.41161(15) -0.63342(18) 0.0418(7) Uani 1 1 d .
N004 N -1.2706(2) -0.29070(14) -0.73221(18) 0.0417(7) Uani 1 1 d .
N005 N -1.0519(2) -0.26143(14) -0.60442(17) 0.0395(6) Uani 1 1 d .
N006 N -1.1744(2) -0.43607(14) -0.78754(17) 0.0427(7) Uani 1 1 d .
N007 N -1.0670(2) -0.30157(14) -0.79316(17) 0.0436(7) Uani 1 1 d .
C008 C -0.8912(3) -0.45261(18) -0.6021(2) 0.0343(7) Uani 1 1 d .
C009 C -0.6222(3) -0.57304(19) -0.6015(2) 0.0433(8) Uani 1 1 d .
C00A C -0.6934(3) -0.50575(18) -0.6066(2) 0.0399(8) Uani 1 1 d .
C00B C -0.7951(3) -0.50453(17) -0.5650(2) 0.0366(8) Uani 1 1 d .
C00C C -0.8076(3) -0.55375(18) -0.4859(2) 0.0355(7) Uani 1 1 d .
C00D C -0.6830(3) -0.3602(2) -0.6230(2) 0.0496(9) Uani 1 1 d .
C00E C -0.5041(4) -0.56873(18) -0.6154(2) 0.0484(9) Uani 1 1 d .
N00F N -0.4086(3) -0.56734(18) -0.6274(2) 0.0674(9) Uani 1 1 d .
N00G N -0.6937(3) -0.29700(18) -0.5973(2) 0.0706(9) Uani 1 1 d .
C00H C -0.6646(3) -0.43739(18) -0.6552(2) 0.0436(8) Uani 1 1 d .
C00I C -1.0691(3) -0.2365(2) -0.5171(2) 0.0509(9) Uani 1 1 d .
H00I H -1.1186 -0.2657 -0.4869 0.061 Uiso 1 1 calc R
C00J C -0.6620(3) -0.6487(2) -0.5836(3) 0.0569(9) Uani 1 1 d .
C00K C -1.2506(3) -0.49594(19) -0.7881(3) 0.0511(9) Uani 1 1 d .
H00K H -1.2892 -0.4993 -0.7367 0.061 Uiso 1 1 calc R
C00L C -0.9818(3) -0.21760(19) -0.6482(2) 0.0480(9) Uani 1 1 d .
N00M N -0.6913(4) -0.71234(19) -0.5719(3) 0.0921(12) Uani 1 1 d .
C00N C -1.3632(3) -0.2837(2) -0.6896(2) 0.0544(9) Uani 1 1 d .
H00N H -1.3677 -0.3188 -0.6389 0.065 Uiso 1 1 calc R
C00O C -0.6127(4) -0.4434(2) -0.7367(3) 0.0637(11) Uani 1 1 d .
C00P C -1.0321(3) -0.3650(2) -0.8542(2) 0.0585(10) Uani 1 1 d .
H00A H -0.9515 -0.3837 -0.8217 0.070 Uiso 1 1 calc R
H00B H -1.0322 -0.3451 -0.9202 0.070 Uiso 1 1 calc R
C00Q C -1.2664(3) -0.24015(19) -0.8062(2) 0.0450(9) Uani 1 1 d .
C00R C -1.1217(3) -0.4313(2) -0.8641(2) 0.0509(9) Uani 1 1 d .
C00S C -1.3505(4) -0.1813(2) -0.8359(3) 0.0602(10) Uani 1 1 d .
H00S H -1.3441 -0.1459 -0.8857 0.072 Uiso 1 1 calc R
N00T N -0.5739(4) -0.4498(2) -0.8053(3) 0.1024(14) Uani 1 1 d .
C00U C -1.0158(4) -0.1690(2) -0.4704(3) 0.0667(11) Uani 1 1 d .
H00U H -1.0280 -0.1535 -0.4091 0.080 Uiso 1 1 calc R
C00V C -0.9277(3) -0.1491(2) -0.6059(3) 0.0686(11) Uani 1 1 d .
H00V H -0.8805 -0.1195 -0.6380 0.082 Uiso 1 1 calc R
C00W C -1.4506(3) -0.2279(2) -0.7170(3) 0.0665(11) Uani 1 1 d .
H00W H -1.5136 -0.2253 -0.6862 0.080 Uiso 1 1 calc R
C00X C -0.9636(3) -0.2512(2) -0.7433(2) 0.0545(9) Uani 1 1 d .
H00C H -0.9552 -0.2089 -0.7882 0.065 Uiso 1 1 calc R
H00D H -0.8899 -0.2821 -0.7284 0.065 Uiso 1 1 calc R
C00Y C -1.2737(4) -0.5523(2) -0.8617(3) 0.0702(11) Uani 1 1 d .
H00Y H -1.3249 -0.5940 -0.8584 0.084 Uiso 1 1 calc R
C00Z C -0.9448(4) -0.1253(2) -0.5153(3) 0.0753(12) Uani 1 1 d .
H00Z H -0.9083 -0.0796 -0.4848 0.090 Uiso 1 1 calc R
C010 C -1.4439(4) -0.1754(2) -0.7910(3) 0.0720(12) Uani 1 1 d .
H010 H -1.5020 -0.1364 -0.8106 0.086 Uiso 1 1 calc R
C011 C -1.1694(3) -0.25545(19) -0.8572(2) 0.0536(9) Uani 1 1 d .
H01A H -1.1389 -0.2057 -0.8747 0.064 Uiso 1 1 calc R
H01B H -1.2031 -0.2841 -0.9191 0.064 Uiso 1 1 calc R
C012 C -1.2215(4) -0.5469(3) -0.9396(3) 0.0811(13) Uani 1 1 d .
H012 H -1.2370 -0.5845 -0.9904 0.097 Uiso 1 1 calc R
C013 C -1.1453(4) -0.4849(3) -0.9420(3) 0.0717(11) Uani 1 1 d .
H013 H -1.1103 -0.4791 -0.9953 0.086 Uiso 1 1 calc R

loop_
_atom_site_aniso_label
_atom_site_aniso_U_11
_atom_site_aniso_U_22
_atom_site_aniso_U_33
_atom_site_aniso_U_23
_atom_site_aniso_U_13
_atom_site_aniso_U_12
Fe01 0.0389(3) 0.0397(3) 0.0346(2) 0.0066(2) 0.01446(18) -0.0004(2)
N002 0.0369(17) 0.0423(16) 0.0432(15) 0.0073(14) 0.0168(13) 0.0041(13)
N003 0.0442(19) 0.0436(17) 0.0417(15) 0.0104(13) 0.0185(14) 0.0008(14)
N004 0.0439(19) 0.0426(16) 0.0376(15) 0.0042(14) 0.0090(13) -0.0019(14)
N005 0.0389(17) 0.0449(15) 0.0326(14) 0.0078(13) 0.0058(12) 0.0032(13)
N006 0.0456(18) 0.0429(16) 0.0403(15) 0.0047(13) 0.0123(13) 0.0007(14)
N007 0.0491(19) 0.0474(16) 0.0382(14) 0.0057(14) 0.0183(13) -0.0068(15)
C008 0.038(2) 0.0354(18) 0.0348(17) 0.0014(15) 0.0188(16) -0.0079(17)
C009 0.043(2) 0.045(2) 0.048(2) 0.0019(17) 0.0227(16) 0.0021(18)
C00A 0.038(2) 0.048(2) 0.0331(17) 0.0011(16) 0.0095(15) 0.0009(17)
C00B 0.037(2) 0.0417(19) 0.0360(17) 0.0092(15) 0.0185(15) 0.0033(16)
C00C 0.029(2) 0.0393(18) 0.0411(18) -0.0027(17) 0.0136(15) 0.0059(15)
C00D 0.045(2) 0.053(2) 0.052(2) 0.012(2) 0.0159(16) -0.003(2)
C00E 0.055(3) 0.044(2) 0.049(2) -0.0042(17) 0.0192(19) 0.0036(19)
N00F 0.051(2) 0.071(2) 0.089(2) -0.0064(18) 0.0337(19) 0.0025(18)
N00G 0.081(3) 0.054(2) 0.079(2) 0.0001(19) 0.0246(18) -0.0024(19)
C00H 0.045(2) 0.047(2) 0.0460(19) 0.0066(18) 0.0256(17) -0.0002(17)
C00I 0.055(3) 0.053(2) 0.041(2) 0.0014(18) 0.0048(17) 0.0090(19)
C00J 0.070(3) 0.052(2) 0.064(2) -0.006(2) 0.0450(19) 0.012(2)
C00K 0.045(2) 0.050(2) 0.053(2) 0.0072(19) 0.0016(17) -0.0030(19)
C00L 0.041(2) 0.047(2) 0.051(2) 0.0080(18) 0.0043(17) 0.0004(18)
N00M 0.130(3) 0.052(2) 0.126(3) -0.009(2) 0.090(3) -0.005(2)
C00N 0.050(2) 0.062(2) 0.053(2) 0.0026(19) 0.0158(19) 0.001(2)
C00O 0.086(3) 0.056(2) 0.061(2) 0.017(2) 0.039(2) 0.002(2)
C00P 0.065(3) 0.074(3) 0.0453(19) 0.003(2) 0.0301(18) 0.000(2)
C00Q 0.044(2) 0.043(2) 0.0422(19) 0.0030(17) 0.0009(17) -0.0048(18)
C00R 0.055(3) 0.058(2) 0.043(2) -0.0025(19) 0.0194(18) 0.001(2)
C00S 0.063(3) 0.048(2) 0.061(2) 0.0120(19) 0.001(2) 0.000(2)
N00T 0.157(4) 0.089(3) 0.090(3) 0.028(2) 0.085(3) 0.019(2)
C00U 0.074(3) 0.063(3) 0.052(2) -0.009(2) -0.003(2) 0.014(2)
C00V 0.061(3) 0.055(2) 0.081(3) 0.005(2) 0.003(2) -0.018(2)
C00W 0.050(3) 0.073(3) 0.078(3) 0.000(2) 0.017(2) 0.014(2)
C00X 0.051(2) 0.059(2) 0.056(2) 0.0168(19) 0.0196(18) -0.0116(19)
C00Y 0.069(3) 0.057(2) 0.073(3) -0.008(2) 0.000(2) -0.010(2)
C00Z 0.072(3) 0.057(3) 0.077(3) -0.011(2) -0.016(2) -0.003(2)
C010 0.053(3) 0.064(3) 0.086(3) -0.003(2) -0.005(2) 0.015(2)
C011 0.058(3) 0.058(2) 0.0429(19) 0.0173(18) 0.0099(18) -0.0096(19)
C012 0.090(4) 0.069(3) 0.073(3) -0.026(2) 0.003(3) 0.002(3)
C013 0.081(3) 0.083(3) 0.053(2) -0.016(2) 0.021(2) 0.007(3)

loop_
_atom_type_symbol
_atom_type_description
_atom_type_scat_dispersion_real
_atom_type_scat_dispersion_imag
_atom_type_scat_source
C C 0.0033 0.0016 'International Tables Vol C Tables 4.2.6.8 and 6.1.1.4'
H H 0.0000 0.0000 'International Tables Vol C Tables 4.2.6.8 and 6.1.1.4'
Fe Fe 0.3463 0.8444 'International Tables Vol C Tables 4.2.6.8 and 6.1.1.4'
N N 0.0061 0.0033 'International Tables Vol C Tables 4.2.6.8 and 6.1.1.4'

loop_
_geom_angle_atom_site_label_1
_geom_angle_atom_site_label_2
_geom_angle_atom_site_label_3
_geom_angle
_geom_angle_site_symmetry_1
_geom_angle_site_symmetry_3
N002 Fe01 N003 85.70(10) 3_344 .
N002 Fe01 N004 95.65(11) 3_344 .
N002 Fe01 N005 97.54(10) 3_344 .
N002 Fe01 N006 96.44(10) 3_344 .
N002 Fe01 N007 178.47(10) 3_344 .
N003 Fe01 N004 176.77(10) . .
N003 Fe01 N005 90.18(10) . .
N003 Fe01 N006 88.55(10) . .
N003 Fe01 N007 93.56(11) . .
N004 Fe01 N007 85.16(11) . .
N005 Fe01 N004 86.74(10) . .
N005 Fe01 N006 165.83(11) . .
N005 Fe01 N007 83.79(10) . .
N006 Fe01 N004 94.20(10) . .
N006 Fe01 N007 82.20(10) . .
C00C N002 Fe01 169.6(2) . 3_344
C008 N003 Fe01 171.9(2) . .
C00N N004 Fe01 127.3(2) . .
C00Q N004 Fe01 114.2(2) . .
C00Q N004 C00N 117.6(3) . .
C00I N005 Fe01 128.0(2) . .
C00I N005 C00L 118.2(3) . .
C00L N005 Fe01 113.8(2) . .
C00K N006 Fe01 127.8(2) . .
C00K N006 C00R 117.8(3) . .
C00R N006 Fe01 114.4(2) . .
C00P N007 Fe01 106.72(18) . .
C00P N007 C011 109.5(2) . .
C00X N007 Fe01 106.60(17) . .
C00X N007 C00P 112.5(3) . .
C00X N007 C011 112.4(2) . .
C011 N007 Fe01 108.88(19) . .
N003 C008 C00B 178.3(3) . .
C00A C009 C00E 121.1(3) . .
C00A C009 C00J 123.1(3) . .
C00J C009 C00E 115.8(3) . .
C009 C00A C00B 121.3(3) . .
C009 C00A C00H 119.3(3) . .
C00H C00A C00B 119.4(3) . .
C008 C00B C00A 120.7(3) . .
C008 C00B C00C 115.3(3) . .
C00C C00B C00A 124.0(3) . .
N002 C00C C00B 176.5(3) . .
N00G C00D C00H 177.5(4) . .
N00F C00E C009 178.2(4) . .
C00D C00H C00A 122.5(3) . .
C00O C00H C00A 121.0(3) . .
C00O C00H C00D 116.5(3) . .
N005 C00I H00I 118.9 . .
N005 C00I C00U 122.1(3) . .
C00U C00I H00I 118.9 . .
N00M C00J C009 176.6(4) . .
N006 C00K H00K 118.8 . .
N006 C00K C00Y 122.5(3) . .
C00Y C00K H00K 118.8 . .
N005 C00L C00V 122.3(3) . .
N005 C00L C00X 114.6(3) . .
C00V C00L C00X 123.0(3) . .
N004 C00N H00N 118.4 . .
N004 C00N C00W 123.2(3) . .
C00W C00N H00N 118.4 . .
N00T C00O C00H 177.6(5) . .
N007 C00P H00A 110.0 . .
N007 C00P H00B 110.0 . .
N007 C00P C00R 108.5(3) . .
H00A C00P H00B 108.4 . .
C00R C00P H00A 110.0 . .
C00R C00P H00B 110.0 . .
N004 C00Q C00S 122.0(3) . .
N004 C00Q C011 115.2(3) . .
C00S C00Q C011 122.7(3) . .
N006 C00R C00P 114.1(3) . .
N006 C00R C013 122.1(3) . .
C013 C00R C00P 123.8(3) . .
C00Q C00S H00S 120.4 . .
C010 C00S C00Q 119.2(3) . .
C010 C00S H00S 120.4 . .
C00I C00U H00U 120.4 . .
C00Z C00U C00I 119.2(3) . .
C00Z C00U H00U 120.4 . .
C00L C00V H00V 120.7 . .
C00Z C00V C00L 118.6(4) . .
C00Z C00V H00V 120.7 . .
C00N C00W H00W 120.6 . .
C00N C00W C010 118.7(4) . .
C010 C00W H00W 120.6 . .
N007 C00X C00L 110.5(3) . .
N007 C00X H00C 109.5 . .
N007 C00X H00D 109.5 . .
C00L C00X H00C 109.5 . .
C00L C00X H00D 109.5 . .
H00C C00X H00D 108.1 . .
C00K C00Y H00Y 120.2 . .
C012 C00Y C00K 119.7(4) . .
C012 C00Y H00Y 120.2 . .
C00U C00Z C00V 119.6(4) . .
C00U C00Z H00Z 120.2 . .
C00V C00Z H00Z 120.2 . .
C00S C010 H010 120.4 . .
C00W C010 C00S 119.3(4) . .
C00W C010 H010 120.4 . .
N007 C011 H01A 109.1 . .
N007 C011 H01B 109.1 . .
C00Q C011 N007 112.5(2) . .
C00Q C011 H01A 109.1 . .
C00Q C011 H01B 109.1 . .
H01A C011 H01B 107.8 . .
C00Y C012 H012 120.6 . .
C00Y C012 C013 118.9(4) . .
C013 C012 H012 120.6 . .
C00R C013 H013 120.5 . .
C012 C013 C00R 119.1(4) . .
C012 C013 H013 120.5 . .

loop_
_geom_bond_atom_site_label_1
_geom_bond_atom_site_label_2
_geom_bond_distance
_geom_bond_site_symmetry_2
Fe01 N002 1.945(3) 3_344
Fe01 N003 1.954(3) .
Fe01 N004 1.973(3) .
Fe01 N005 1.971(2) .
Fe01 N006 1.973(2) .
Fe01 N007 1.997(2) .
N002 Fe01 1.945(3) 3_344
N002 C00C 1.152(3) .
N003 C008 1.147(4) .
N004 C00N 1.345(4) .
N004 C00Q 1.344(4) .
N005 C00I 1.338(4) .
N005 C00L 1.348(4) .
N006 C00K 1.341(4) .
N006 C00R 1.348(4) .
N007 C00P 1.486(4) .
N007 C00X 1.478(4) .
N007 C011 1.494(4) .
C008 C00B 1.401(4) .
C009 C00A 1.397(4) .
C009 C00E 1.419(5) .
C009 C00J 1.409(5) .
C00A C00B 1.427(4) .
C00A C00H 1.423(4) .
C00B C00C 1.412(4) .
C00D N00G 1.148(4) .
C00D C00H 1.420(5) .
C00E N00F 1.149(4) .
C00H C00O 1.406(4) .
C00I H00I 0.9300 .
C00I C00U 1.379(4) .
C00J N00M 1.157(4) .
C00K H00K 0.9300 .
C00K C00Y 1.370(5) .
C00L C00V 1.377(4) .
C00L C00X 1.493(4) .
C00N H00N 0.9300 .
C00N C00W 1.362(4) .
C00O N00T 1.149(4) .
C00P H00A 0.9700 .
C00P H00B 0.9700 .
C00P C00R 1.507(4) .
C00Q C00S 1.377(4) .
C00Q C011 1.486(4) .
C00R C013 1.381(5) .
C00S H00S 0.9300 .
C00S C010 1.372(5) .
C00U H00U 0.9300 .
C00U C00Z 1.364(5) .
C00V H00V 0.9300 .
C00V C00Z 1.374(5) .
C00W H00W 0.9300 .
C00W C010 1.372(5) .
C00X H00C 0.9700 .
C00X H00D 0.9700 .
C00Y H00Y 0.9300 .
C00Y C012 1.363(5) .
C00Z H00Z 0.9300 .
C010 H010 0.9300 .
C011 H01A 0.9700 .
C011 H01B 0.9700 .
C012 H012 0.9300 .
C012 C013 1.375(5) .
C013 H013 0.9300 .

loop_
_geom_torsion_atom_site_label_1
_geom_torsion_atom_site_label_2
_geom_torsion_atom_site_label_3
_geom_torsion_atom_site_label_4
_geom_torsion
Fe01 N004 C00N C00W 167.3(2)
Fe01 N004 C00Q C00S -167.5(2)
Fe01 N004 C00Q C011 16.1(3)
Fe01 N005 C00I C00U -178.3(2)
Fe01 N005 C00L C00V 177.8(2)
Fe01 N005 C00L C00X -4.8(3)
Fe01 N006 C00K C00Y -175.8(2)
Fe01 N006 C00R C00P 1.0(4)
Fe01 N006 C00R C013 178.6(3)
Fe01 N007 C00P C00R 39.2(3)
Fe01 N007 C00X C00L -34.9(3)
Fe01 N007 C011 C00Q 18.4(3)
N004 C00N C00W C010 -0.6(5)
N004 C00Q C00S C010 -2.2(5)
N004 C00Q C011 N007 -23.1(4)
N005 C00I C00U C00Z 1.2(5)
N005 C00L C00V C00Z 0.8(5)
N005 C00L C00X N007 27.1(4)
N006 C00K C00Y C012 -2.3(5)
N006 C00R C013 C012 -2.5(6)
N007 C00P C00R N006 -27.2(4)
N007 C00P C00R C013 155.3(3)
C009 C00A C00B C008 -154.6(3)
C009 C00A C00B C00C 25.3(5)
C009 C00A C00H C00D -146.3(3)
C009 C00A C00H C00O 31.9(5)
C00B C00A C00H C00D 34.3(4)
C00B C00A C00H C00O -147.5(3)
C00E C009 C00A C00B -161.6(3)
C00E C009 C00A C00H 19.1(4)
C00H C00A C00B C008 24.8(4)
C00H C00A C00B C00C -155.3(3)
C00I N005 C00L C00V 0.3(5)
C00I N005 C00L C00X 177.8(3)
C00I C00U C00Z C00V 0.0(6)
C00J C009 C00A C00B 19.1(5)
C00J C009 C00A C00H -160.3(3)
C00K N006 C00R C00P -176.6(3)
C00K N006 C00R C013 0.9(5)
C00K C00Y C012 C013 0.6(6)
C00L N005 C00I C00U -1.3(4)
C00L C00V C00Z C00U -0.9(6)
C00N N004 C00Q C00S 2.3(4)
C00N N004 C00Q C011 -174.2(3)
C00N C00W C010 C00S 0.7(5)
C00P N007 C00X C00L -151.5(3)
C00P N007 C011 C00Q 134.7(3)
C00P C00R C013 C012 174.8(4)
C00Q N004 C00N C00W -0.8(5)
C00Q C00S C010 C00W 0.7(5)
C00R N006 C00K C00Y 1.5(5)
C00S C00Q C011 N007 160.4(3)
C00V C00L C00X N007 -155.5(3)
C00X N007 C00P C00R 155.8(3)
C00X N007 C011 C00Q -99.5(3)
C00X C00L C00V C00Z -176.4(3)
C00Y C012 C013 C00R 1.7(6)
C011 N007 C00P C00R -78.5(3)
C011 N007 C00X C00L 84.3(3)
C011 C00Q C00S C010 174.0(3)
